data_7048338
loop_
_publ_author_name
'Huang, Po-Jung'
'Natori, Yoshiki'
'Kitagawa, Yasutaka'
'Sekine, Yoshihiro'
'Kosaka, Wataru'
'Miyasaka, Hitoshi'

_publ_section_title
;
 Strong electronic influence of equatorial ligands on frontier orbitals in
 paddlewheel dichromium(ii,ii) complexes.
;
_journal_issue 3
_journal_name_full 'Dalton transactions (Cambridge, England : 2003)'
_journal_page_first 908
_journal_page_last 914
_journal_paper_doi 10.1039/c8dt04347g
_journal_volume 48
_journal_year 2019
_chemical_formula_moiety 'C36 H20 Cr2 F16 O10'
_chemical_formula_sum 'C36 H20 Cr2 F16 O10'
_chemical_formula_weight 1020.51
_space_group_crystal_system monoclinic
_space_group_IT_number 14
_space_group_name_Hall '-P 2ybc'
_space_group_name_H-M_alt 'P 1 21/c 1'
_symmetry_space_group_name_Hall '-P 2ybc'
_symmetry_space_group_name_H-M 'P 1 21/c 1'
_atom_sites_solution_hydrogens geom
_atom_sites_solution_primary direct
_atom_sites_solution_secondary difmap
_audit_update_record
;
2018-10-31 deposited with the CCDC.
2018-12-11 downloaded from the CCDC.
;
_cell_angle_alpha 90.0000
_cell_angle_beta 109.560(5)
_cell_angle_gamma 90.0000
_cell_formula_units_Z 2
_cell_length_a 8.822(3)
_cell_length_b 16.921(6)
_cell_length_c 13.021(5)
_cell_measurement_reflns_used 5115
_cell_measurement_temperature 103
_cell_measurement_theta_max 31.36
_cell_measurement_theta_min 2.05
_cell_volume 1831.6(11)
_computing_cell_refinement CrystalClear
_computing_data_collection 'CrystalClear (Rigaku Inc., 2008)'
_computing_data_reduction CrystalClear
_computing_molecular_graphics 'CrystalStructure 4.2.1'
_computing_publication_material 'CrystalStructure 4.2.1 (Rigaku, 2016)'
_computing_structure_refinement 'SHELXL Version 2014/7 (Sheldrick, 2008)'
_computing_structure_solution 'SIR2011 (Burla, et al., 2012)'
_diffrn_ambient_temperature 103
_diffrn_detector_area_resol_mean 7.111
_diffrn_measured_fraction_theta_full 0.997
_diffrn_measured_fraction_theta_max 0.907
_diffrn_measurement_device_type 'Rigaku Saturn724'
_diffrn_measurement_method \w
_diffrn_radiation_type 'Mo K\a'
_diffrn_radiation_wavelength 0.71075
_diffrn_reflns_av_R_equivalents 0.0489
_diffrn_reflns_Laue_measured_fraction_full 0.997
_diffrn_reflns_Laue_measured_fraction_max 0.907
_diffrn_reflns_limit_h_max 8
_diffrn_reflns_limit_h_min -12
_diffrn_reflns_limit_k_max 24
_diffrn_reflns_limit_k_min -23
_diffrn_reflns_limit_l_max 18
_diffrn_reflns_limit_l_min -16
_diffrn_reflns_number 17536
_diffrn_reflns_point_group_measured_fraction_full 0.997
_diffrn_reflns_point_group_measured_fraction_max 0.907
_diffrn_reflns_theta_full 25.242
_diffrn_reflns_theta_max 31.362
_diffrn_reflns_theta_min 2.407
_diffrn_standards_number 0
_exptl_absorpt_coefficient_mu 0.735
_exptl_absorpt_correction_T_max 0.942
_exptl_absorpt_correction_T_min 0.827
_exptl_absorpt_correction_type multi-scan
_exptl_absorpt_process_details 'REQAB (Rigaku, 1998)'
_exptl_crystal_colour red
_exptl_crystal_density_diffrn 1.850
_exptl_crystal_density_method 'not measured'
_exptl_crystal_description prism
_exptl_crystal_F_000 1016.00
_exptl_crystal_size_max 0.128
_exptl_crystal_size_mid 0.102
_exptl_crystal_size_min 0.081
_refine_diff_density_max 0.48
_refine_diff_density_min -0.49
_refine_ls_extinction_method none
_refine_ls_goodness_of_fit_ref 1.066
_refine_ls_hydrogen_treatment constr
_refine_ls_number_parameters 289
_refine_ls_number_reflns 5470
_refine_ls_number_restraints 0
_refine_ls_R_factor_all 0.0788
_refine_ls_R_factor_gt 0.0526
_refine_ls_shift/su_max 0.000
_refine_ls_structure_factor_coef Fsqd
_refine_ls_weighting_details 'w = 1/[\s^2^(Fo^2^)+(0.0416P)^2^+1.6390P] where P=(Fo^2^+2Fc^2^)/3'
_refine_ls_weighting_scheme calc
_refine_ls_wR_factor_gt 0.1032
_refine_ls_wR_factor_ref 0.1156
_reflns_Friedel_coverage 0.000
_reflns_number_gt 4077
_reflns_number_total 5470
_reflns_threshold_expression F^2^>2.0\s(F^2^)
_cod_data_source_file c8dt04347g2.cif
_cod_data_source_block Cr2-2356-F4-THF
_cod_depositor_comments 'Adding full bibliography for 7048334--7048342.cif.'
_cod_original_cell_volume 1831.7(12)
_cod_database_code 7048338

loop_
_space_group_symop_id
_space_group_symop_operation_xyz
1 +X,+Y,+Z
2 -X,1/2+Y,1/2-Z
3 -X,-Y,-Z
4 +X,-1/2-Y,-1/2+Z

loop_
_atom_site_label
_atom_site_type_symbol
_atom_site_fract_x
_atom_site_fract_y
_atom_site_fract_z
_atom_site_U_iso_or_equiv
_atom_site_adp_type
_atom_site_occupancy
_atom_site_site_symmetry_order
_atom_site_calc_flag
_atom_site_refinement_flags_posn
_atom_site_refinement_flags_adp
Cr1 Cr 0.13258(4) 0.48801(2) 0.55911(3) 0.01521(10) Uani 1 1 d . .
F1 F 0.08842(19) 0.53554(10) 0.88039(12) 0.0284(4) Uani 1 1 d . .
F2 F 0.0308(2) 0.60928(11) 1.04134(12) 0.0347(4) Uani 1 1 d . .
F3 F -0.37131(18) 0.76324(10) 0.79128(13) 0.0326(4) Uani 1 1 d . .
F4 F -0.31040(19) 0.69326(10) 0.62637(13) 0.0313(4) Uani 1 1 d . .
F5 F 0.36177(18) 0.73365(10) 0.54718(12) 0.0289(4) Uani 1 1 d . .
F6 F 0.47966(18) 0.84096(10) 0.44403(14) 0.0322(4) Uani 1 1 d . .
F7 F 0.07203(19) 0.77830(10) 0.11280(12) 0.0289(4) Uani 1 1 d . .
F8 F -0.04596(18) 0.67115(9) 0.21274(12) 0.0262(3) Uani 1 1 d . .
O1 O 0.06708(19) 0.54442(10) 0.67401(13) 0.0177(3) Uani 1 1 d . .
O2 O -0.18558(19) 0.56555(10) 0.56279(13) 0.0184(4) Uani 1 1 d . .
O3 O 0.20250(19) 0.59021(10) 0.50811(13) 0.0188(4) Uani 1 1 d . .
O4 O -0.05094(19) 0.61469(10) 0.40066(13) 0.0172(3) Uani 1 1 d . .
O5 O 0.3769(2) 0.47457(12) 0.68271(14) 0.0249(4) Uani 1 1 d . .
C1 C -0.0743(3) 0.57035(14) 0.65391(19) 0.0178(5) Uani 1 1 d . .
C2 C -0.1111(3) 0.61009(15) 0.74624(19) 0.0178(5) Uani 1 1 d . .
C3 C -0.0252(3) 0.59187(15) 0.8547(2) 0.0205(5) Uani 1 1 d . .
C4 C -0.0570(3) 0.62977(17) 0.9388(2) 0.0234(5) Uani 1 1 d . .
C5 C -0.1738(3) 0.68744(17) 0.9203(2) 0.0242(5) Uani 1 1 d . .
H5 H -0.1954 0.7128 0.9790 0.029 Uiso 1 1 calc R U
C6 C -0.2575(3) 0.70672(16) 0.8138(2) 0.0245(6) Uani 1 1 d . .
C7 C -0.2279(3) 0.66918(16) 0.7277(2) 0.0218(5) Uani 1 1 d . .
C8 C 0.0983(3) 0.62946(14) 0.43595(19) 0.0171(5) Uani 1 1 d . .
C9 C 0.1568(3) 0.69655(14) 0.3840(2) 0.0180(5) Uani 1 1 d . .
C10 C 0.2904(3) 0.74200(16) 0.4391(2) 0.0209(5) Uani 1 1 d . .
C11 C 0.3505(3) 0.79797(16) 0.3859(2) 0.0237(5) Uani 1 1 d . .
C12 C 0.2815(3) 0.81129(15) 0.2752(2) 0.0230(5) Uani 1 1 d . .
H12 H 0.3242 0.8492 0.2385 0.028 Uiso 1 1 calc R U
C13 C 0.1479(3) 0.76701(15) 0.2205(2) 0.0212(5) Uani 1 1 d . .
C14 C 0.0850(3) 0.71159(15) 0.2725(2) 0.0205(5) Uani 1 1 d . .
C15 C 0.4093(3) 0.45904(17) 0.79729(19) 0.0233(5) Uani 1 1 d . .
H15A H 0.3722 0.4055 0.8085 0.028 Uiso 1 1 calc R U
H15B H 0.3556 0.4985 0.8295 0.028 Uiso 1 1 calc R U
C16 C 0.5911(3) 0.4655(2) 0.8470(2) 0.0320(7) Uani 1 1 d . .
H16A H 0.6258 0.5212 0.8619 0.038 Uiso 1 1 calc R U
H16B H 0.6326 0.4346 0.9153 0.038 Uiso 1 1 calc R U
C17 C 0.6451(3) 0.43047(18) 0.7576(2) 0.0299(6) Uani 1 1 d . .
H17A H 0.7542 0.4490 0.7637 0.036 Uiso 1 1 calc R U
H17B H 0.6448 0.3720 0.7600 0.036 Uiso 1 1 calc R U
C18 C 0.5206(3) 0.4610(2) 0.6546(2) 0.0310(6) Uani 1 1 d . .
H18A H 0.5574 0.5108 0.6307 0.037 Uiso 1 1 calc R U
H18B H 0.4996 0.4217 0.5953 0.037 Uiso 1 1 calc R U

loop_
_atom_site_aniso_label
_atom_site_aniso_U_11
_atom_site_aniso_U_22
_atom_site_aniso_U_33
_atom_site_aniso_U_23
_atom_site_aniso_U_13
_atom_site_aniso_U_12
Cr1 0.01288(17) 0.01944(19) 0.01249(18) 0.00023(14) 0.00318(13) 0.00138(14)
F1 0.0325(8) 0.0318(9) 0.0199(7) 0.0045(6) 0.0076(7) 0.0127(7)
F2 0.0394(10) 0.0470(11) 0.0161(8) 0.0002(7) 0.0074(7) 0.0089(8)
F3 0.0251(8) 0.0361(10) 0.0370(9) -0.0053(7) 0.0109(7) 0.0115(7)
F4 0.0264(8) 0.0418(10) 0.0220(8) 0.0010(7) 0.0034(7) 0.0141(7)
F5 0.0223(8) 0.0382(10) 0.0211(8) 0.0027(7) 0.0005(6) -0.0056(7)
F6 0.0218(8) 0.0347(10) 0.0371(10) 0.0001(7) 0.0057(7) -0.0104(6)
F7 0.0351(9) 0.0305(9) 0.0207(8) 0.0057(6) 0.0086(7) -0.0040(7)
F8 0.0266(8) 0.0296(9) 0.0198(7) -0.0011(6) 0.0045(6) -0.0083(6)
O1 0.0147(8) 0.0225(9) 0.0152(8) -0.0012(7) 0.0038(6) 0.0031(6)
O2 0.0146(8) 0.0244(9) 0.0147(8) -0.0017(7) 0.0031(6) 0.0020(6)
O3 0.0157(8) 0.0205(9) 0.0193(8) 0.0034(7) 0.0046(7) 0.0014(6)
O4 0.0150(8) 0.0188(9) 0.0178(8) 0.0022(6) 0.0056(7) 0.0002(6)
O5 0.0146(8) 0.0420(12) 0.0162(9) 0.0043(8) 0.0028(7) 0.0040(7)
C1 0.0186(11) 0.0180(12) 0.0162(11) 0.0002(9) 0.0048(9) 0.0004(9)
C2 0.0173(11) 0.0212(12) 0.0153(11) -0.0007(9) 0.0061(9) -0.0008(9)
C3 0.0192(11) 0.0218(12) 0.0205(12) 0.0002(10) 0.0068(10) 0.0027(9)
C4 0.0231(12) 0.0289(14) 0.0180(12) -0.0013(10) 0.0067(10) -0.0018(10)
C5 0.0202(12) 0.0327(15) 0.0229(13) -0.0066(11) 0.0117(10) -0.0038(10)
C6 0.0161(11) 0.0257(14) 0.0322(15) -0.0041(11) 0.0089(11) 0.0017(9)
C7 0.0181(11) 0.0282(14) 0.0178(12) -0.0017(10) 0.0040(9) -0.0002(10)
C8 0.0175(11) 0.0194(12) 0.0152(11) -0.0029(9) 0.0066(9) 0.0010(9)
C9 0.0167(11) 0.0192(12) 0.0188(12) 0.0009(9) 0.0068(9) 0.0039(8)
C10 0.0176(11) 0.0245(13) 0.0199(12) -0.0001(10) 0.0056(9) 0.0013(9)
C11 0.0152(11) 0.0242(13) 0.0313(14) -0.0020(11) 0.0072(10) -0.0010(9)
C12 0.0222(12) 0.0231(13) 0.0269(14) 0.0040(10) 0.0124(11) 0.0009(9)
C13 0.0231(12) 0.0226(13) 0.0186(12) 0.0034(10) 0.0079(10) 0.0017(9)
C14 0.0187(11) 0.0201(12) 0.0234(13) -0.0001(10) 0.0080(10) 0.0002(9)
C15 0.0192(12) 0.0351(15) 0.0137(11) 0.0032(10) 0.0027(9) 0.0042(10)
C16 0.0215(13) 0.0458(18) 0.0234(14) 0.0000(12) 0.0003(11) 0.0058(12)
C17 0.0179(12) 0.0372(17) 0.0323(15) 0.0008(12) 0.0053(11) 0.0044(11)
C18 0.0168(12) 0.0517(19) 0.0236(13) 0.0005(13) 0.0059(10) 0.0031(12)

loop_
_atom_type_symbol
_atom_type_description
_atom_type_scat_dispersion_real
_atom_type_scat_dispersion_imag
_atom_type_scat_source
C C 0.0033 0.0016
;
International Tables for Crystallography
(Vol. C, Tables 4.2.6.8 and 6.1.1.4)
;
H H 0.0000 0.0000
;
International Tables for Crystallography
(Vol. C, Table 6.1.1.4)
;
Cr Cr 0.3209 0.6236
;
International Tables for Crystallography
(Vol. C, Tables 4.2.6.8 and 6.1.1.4)
;
F F 0.0171 0.0103
;
International Tables for Crystallography
(Vol. C, Tables 4.2.6.8 and 6.1.1.4)
;
O O 0.0106 0.0060
;
International Tables for Crystallography
(Vol. C, Tables 4.2.6.8 and 6.1.1.4)
;

loop_
_geom_angle_atom_site_label_1
_geom_angle_atom_site_label_2
_geom_angle_atom_site_label_3
_geom_angle
_geom_angle_site_symmetry_1
_geom_angle_site_symmetry_3
O2 Cr1 O1 176.39(7) 3_566 .
O2 Cr1 O4 90.82(7) 3_566 3_566
O1 Cr1 O4 89.95(7) . 3_566
O2 Cr1 O3 87.08(7) 3_566 .
O1 Cr1 O3 91.93(7) . .
O4 Cr1 O3 175.92(7) 3_566 .
O2 Cr1 O5 95.72(7) 3_566 .
O1 Cr1 O5 87.75(7) . .
O4 Cr1 O5 93.88(7) 3_566 .
O3 Cr1 O5 89.82(7) . .
O2 Cr1 Cr1 90.24(5) 3_566 3_566
O1 Cr1 Cr1 86.27(5) . 3_566
O4 Cr1 Cr1 87.45(5) 3_566 3_566
O3 Cr1 Cr1 89.06(5) . 3_566
O5 Cr1 Cr1 173.87(6) . 3_566
C1 O1 Cr1 121.26(15) . .
C1 O2 Cr1 117.15(15) . 3_566
C8 O3 Cr1 117.96(15) . .
C8 O4 Cr1 119.64(15) . 3_566
C15 O5 C18 110.12(18) . .
C15 O5 Cr1 124.96(14) . .
C18 O5 Cr1 123.35(15) . .
O1 C1 O2 125.1(2) . .
O1 C1 C2 116.8(2) . .
O2 C1 C2 118.1(2) . .
C3 C2 C7 116.9(2) . .
C3 C2 C1 121.4(2) . .
C7 C2 C1 121.7(2) . .
F1 C3 C4 117.8(2) . .
F1 C3 C2 121.1(2) . .
C4 C3 C2 121.1(2) . .
F2 C4 C3 117.8(2) . .
F2 C4 C5 120.2(2) . .
C3 C4 C5 122.0(2) . .
C6 C5 C4 117.5(2) . .
C6 C5 H5 121.3 . .
C4 C5 H5 121.3 . .
F3 C6 C5 119.9(2) . .
F3 C6 C7 118.5(2) . .
C5 C6 C7 121.6(2) . .
F4 C7 C6 118.0(2) . .
F4 C7 C2 120.9(2) . .
C6 C7 C2 121.0(2) . .
O3 C8 O4 125.2(2) . .
O3 C8 C9 117.4(2) . .
O4 C8 C9 117.3(2) . .
C10 C9 C14 116.5(2) . .
C10 C9 C8 123.2(2) . .
C14 C9 C8 120.1(2) . .
F5 C10 C11 118.3(2) . .
F5 C10 C9 120.1(2) . .
C11 C10 C9 121.5(2) . .
F6 C11 C10 118.8(2) . .
F6 C11 C12 119.4(2) . .
C10 C11 C12 121.8(2) . .
C13 C12 C11 116.9(2) . .
C13 C12 H12 121.6 . .
C11 C12 H12 121.6 . .
F7 C13 C12 120.0(2) . .
F7 C13 C14 117.8(2) . .
C12 C13 C14 122.2(2) . .
F8 C14 C13 118.1(2) . .
F8 C14 C9 120.7(2) . .
C13 C14 C9 121.1(2) . .
O5 C15 C16 104.0(2) . .
O5 C15 H15A 110.9 . .
C16 C15 H15A 110.9 . .
O5 C15 H15B 110.9 . .
C16 C15 H15B 110.9 . .
H15A C15 H15B 109.0 . .
C17 C16 C15 101.7(2) . .
C17 C16 H16A 111.4 . .
C15 C16 H16A 111.4 . .
C17 C16 H16B 111.4 . .
C15 C16 H16B 111.4 . .
H16A C16 H16B 109.3 . .
C18 C17 C16 103.0(2) . .
C18 C17 H17A 111.2 . .
C16 C17 H17A 111.2 . .
C18 C17 H17B 111.2 . .
C16 C17 H17B 111.2 . .
H17A C17 H17B 109.1 . .
O5 C18 C17 105.5(2) . .
O5 C18 H18A 110.6 . .
C17 C18 H18A 110.6 . .
O5 C18 H18B 110.6 . .
C17 C18 H18B 110.6 . .
H18A C18 H18B 108.8 . .

loop_
_geom_bond_atom_site_label_1
_geom_bond_atom_site_label_2
_geom_bond_distance
_geom_bond_site_symmetry_2
Cr1 O2 2.0141(17) 3_566
Cr1 O1 2.0154(17) .
Cr1 O4 2.0165(18) 3_566
Cr1 O3 2.0214(18) .
Cr1 O5 2.2284(18) .
Cr1 Cr1 2.3655(10) 3_566
F1 C3 1.342(3) .
F2 C4 1.346(3) .
F3 C6 1.346(3) .
F4 C7 1.339(3) .
F5 C10 1.343(3) .
F6 C11 1.350(3) .
F7 C13 1.350(3) .
F8 C14 1.344(3) .
O1 C1 1.264(3) .
O2 C1 1.264(3) .
O2 Cr1 2.0140(17) 3_566
O3 C8 1.261(3) .
O4 C8 1.266(3) .
O4 Cr1 2.0164(17) 3_566
O5 C15 1.446(3) .
O5 C18 1.450(3) .
C1 C2 1.505(3) .
C2 C3 1.396(3) .
C2 C7 1.398(3) .
C3 C4 1.376(4) .
C4 C5 1.380(4) .
C5 C6 1.374(4) .
C5 H5 0.9500 .
C6 C7 1.387(4) .
C8 C9 1.498(3) .
C9 C10 1.389(3) .
C9 C14 1.399(3) .
C10 C11 1.380(4) .
C11 C12 1.383(4) .
C12 C13 1.377(4) .
C12 H12 0.9500 .
C13 C14 1.377(3) .
C15 C16 1.519(4) .
C15 H15A 0.9900 .
C15 H15B 0.9900 .
C16 C17 1.518(4) .
C16 H16A 0.9900 .
C16 H16B 0.9900 .
C17 C18 1.513(4) .
C17 H17A 0.9900 .
C17 H17B 0.9900 .
C18 H18A 0.9900 .
C18 H18B 0.9900 .

loop_
_geom_torsion_atom_site_label_1
_geom_torsion_atom_site_label_2
_geom_torsion_atom_site_label_3
_geom_torsion_atom_site_label_4
_geom_torsion
_geom_torsion_site_symmetry_1
Cr1 O1 C1 O2 -1.4(3) .
Cr1 O1 C1 C2 178.81(16) .
Cr1 O2 C1 O1 0.2(3) 3_566
Cr1 O2 C1 C2 -179.97(16) 3_566
O1 C1 C2 C3 -25.9(3) .
O2 C1 C2 C3 154.2(2) .
O1 C1 C2 C7 151.3(2) .
O2 C1 C2 C7 -28.5(4) .
C7 C2 C3 F1 179.5(2) .
C1 C2 C3 F1 -3.1(4) .
C7 C2 C3 C4 1.0(4) .
C1 C2 C3 C4 178.5(2) .
F1 C3 C4 F2 1.6(4) .
C2 C3 C4 F2 -179.9(2) .
F1 C3 C4 C5 -178.8(2) .
C2 C3 C4 C5 -0.3(4) .
F2 C4 C5 C6 178.9(2) .
C3 C4 C5 C6 -0.7(4) .
C4 C5 C6 F3 -179.2(2) .
C4 C5 C6 C7 0.8(4) .
F3 C6 C7 F4 2.4(4) .
C5 C6 C7 F4 -177.6(2) .
F3 C6 C7 C2 180.0(2) .
C5 C6 C7 C2 -0.1(4) .
C3 C2 C7 F4 176.6(2) .
C1 C2 C7 F4 -0.8(4) .
C3 C2 C7 C6 -0.9(4) .
C1 C2 C7 C6 -178.3(2) .
Cr1 O3 C8 O4 8.0(3) .
Cr1 O3 C8 C9 -168.92(16) .
Cr1 O4 C8 O3 -10.7(3) 3_566
Cr1 O4 C8 C9 166.23(15) 3_566
O3 C8 C9 C10 -32.6(3) .
O4 C8 C9 C10 150.2(2) .
O3 C8 C9 C14 141.6(2) .
O4 C8 C9 C14 -35.6(3) .
C14 C9 C10 F5 177.0(2) .
C8 C9 C10 F5 -8.6(4) .
C14 C9 C10 C11 -1.1(4) .
C8 C9 C10 C11 173.3(2) .
F5 C10 C11 F6 1.1(4) .
C9 C10 C11 F6 179.3(2) .
F5 C10 C11 C12 -178.6(2) .
C9 C10 C11 C12 -0.4(4) .
F6 C11 C12 C13 -178.5(2) .
C10 C11 C12 C13 1.1(4) .
C11 C12 C13 F7 178.4(2) .
C11 C12 C13 C14 -0.3(4) .
F7 C13 C14 F8 1.2(3) .
C12 C13 C14 F8 179.9(2) .
F7 C13 C14 C9 -180.0(2) .
C12 C13 C14 C9 -1.3(4) .
C10 C9 C14 F8 -179.3(2) .
C8 C9 C14 F8 6.2(3) .
C10 C9 C14 C13 2.0(4) .
C8 C9 C14 C13 -172.6(2) .
C18 O5 C15 C16 20.8(3) .
Cr1 O5 C15 C16 -173.15(17) .
O5 C15 C16 C17 -36.4(3) .
C15 C16 C17 C18 38.3(3) .
C15 O5 C18 C17 3.6(3) .
Cr1 O5 C18 C17 -162.69(18) .
C16 C17 C18 O5 -26.5(3) .
